data_1557255
loop_
_publ_author_name
'Windorff, Cory J.'
'Celis-Barros, Cristian'
'Sperling, Joseph M.'
'McKinnon, Noah C.'
'Albrecht-Schmitt, Thomas E.'

_publ_section_title
;
 Probing a variation of the inverse-trans-influence in americium and
 lanthanide tribromide tris(tricyclohexylphosphine oxide) complexes
;
_journal_issue 10
_journal_name_full 'Chemical Science'
_journal_page_first 2770
_journal_page_last 2782
_journal_paper_doi 10.1039/C9SC05268B
_journal_volume 11
_journal_year 2020
_chemical_formula_moiety 'C54 H99 Br3 Ce O3 P3'
_chemical_formula_sum 'C54 H99 Br3 Ce O3 P3'
_chemical_formula_weight 1269.09
_space_group_crystal_system orthorhombic
_space_group_IT_number 29
_space_group_name_Hall 'P 2c -2ac'
_space_group_name_H-M_alt 'P c a 21'
_atom_sites_solution_hydrogens geom
_audit_creation_date 2019-05-29
_audit_creation_method
;
Olex2 1.2
(compiled 2018.05.29 svn.r3508 for OlexSys, GUI svn.r5506)
;
_audit_update_record
;
2019-10-16 deposited with the CCDC.	2020-02-05 downloaded from the CCDC.
;
_cell_angle_alpha 90
_cell_angle_beta 90
_cell_angle_gamma 90
_cell_formula_units_Z 4
_cell_length_a 28.920(5)
_cell_length_b 11.434(2)
_cell_length_c 18.209(3)
_cell_measurement_reflns_used 9514
_cell_measurement_temperature 120(2)
_cell_measurement_theta_max 27.438
_cell_measurement_theta_min 2.531
_cell_volume 6021.2(18)
_computing_cell_refinement 'SAINT V8.38A (?, 2016)'
_computing_data_reduction 'SAINT V8.38A (?, 2016)'
_computing_molecular_graphics 'Olex2 (Dolomanov et al., 2009)'
_computing_publication_material 'Olex2 (Dolomanov et al., 2009)'
_computing_structure_refinement 'XL (Sheldrick, 2008)'
_computing_structure_solution 'SHELXT 2014/5 (Sheldrick, 2014)'
_diffrn_ambient_temperature 120(2)
_diffrn_measured_fraction_theta_full 0.999
_diffrn_measured_fraction_theta_max 0.998
_diffrn_measurement_device_type 'Bruker APEX-III CMOS'
_diffrn_measurement_method '\f and \w scans'
_diffrn_radiation_type MoK\a
_diffrn_radiation_wavelength 0.71073
_diffrn_reflns_av_R_equivalents 0.0685
_diffrn_reflns_av_unetI/netI 0.0426
_diffrn_reflns_Laue_measured_fraction_full 0.999
_diffrn_reflns_Laue_measured_fraction_max 0.998
_diffrn_reflns_limit_h_max 37
_diffrn_reflns_limit_h_min -37
_diffrn_reflns_limit_k_max 14
_diffrn_reflns_limit_k_min -14
_diffrn_reflns_limit_l_max 23
_diffrn_reflns_limit_l_min -23
_diffrn_reflns_number 122286
_diffrn_reflns_point_group_measured_fraction_full 0.999
_diffrn_reflns_point_group_measured_fraction_max 0.998
_diffrn_reflns_theta_full 25.242
_diffrn_reflns_theta_max 27.511
_diffrn_reflns_theta_min 2.218
_diffrn_standards_number 0
_exptl_absorpt_coefficient_mu 2.864
_exptl_absorpt_correction_T_max 0.7456
_exptl_absorpt_correction_T_min 0.6448
_exptl_absorpt_correction_type multi-scan
_exptl_absorpt_process_details
'SADABS-2016/2 (Bruker,2016/2) was used for absorption correction. wR2(int) was 0.0972 before and 0.0803 after correction. The Ratio of minimum to maximum transmission is 0.8648. The \l/2 correction factor is Not present.'
_exptl_crystal_colour 'clear orange'
_exptl_crystal_colour_lustre clear
_exptl_crystal_colour_primary orange
_exptl_crystal_density_diffrn 1.400
_exptl_crystal_description block
_exptl_crystal_F_000 2620
_exptl_crystal_preparation 'mixture of components in isopropyl alcohol'
_exptl_crystal_recrystallization_method 'Re-crystallisation from solvent: iPrOH'
_exptl_crystal_size_max 0.268
_exptl_crystal_size_mid 0.156
_exptl_crystal_size_min 0.123
_refine_diff_density_max 0.956
_refine_diff_density_min -0.784
_refine_diff_density_rms 0.095
_refine_ls_abs_structure_details
;
 Flack x determined using 5009 quotients [(I+)-(I-)]/[(I+)+(I-)]
 (Parsons, Flack and Wagner, Acta Cryst. B69 (2013) 249-259).
;
_refine_ls_abs_structure_Flack -0.001(4)
_refine_ls_extinction_method none
_refine_ls_goodness_of_fit_ref 1.057
_refine_ls_hydrogen_treatment constr
_refine_ls_matrix_type full
_refine_ls_number_parameters 578
_refine_ls_number_reflns 13805
_refine_ls_number_restraints 1
_refine_ls_restrained_S_all 1.057
_refine_ls_R_factor_all 0.0499
_refine_ls_R_factor_gt 0.0353
_refine_ls_shift/su_max 0.001
_refine_ls_shift/su_mean 0.000
_refine_ls_structure_factor_coef Fsqd
_refine_ls_weighting_details 'w=1/[\s^2^(Fo^2^)+(0.0145P)^2^+11.2182P] where P=(Fo^2^+2Fc^2^)/3'
_refine_ls_weighting_scheme calc
_refine_ls_wR_factor_gt 0.0663
_refine_ls_wR_factor_ref 0.0726
_reflns_Friedel_coverage 0.938
_reflns_Friedel_fraction_full 0.999
_reflns_Friedel_fraction_max 0.998
_reflns_number_gt 11775
_reflns_number_total 13805
_reflns_threshold_expression 'I > 2\s(I)'
_cod_data_source_file c9sc05268b2.cif
_cod_data_source_block 'save_b_CCDC1'
_cod_depositor_comments
;Adding full bibliography for 1557253--1557257.cif.

 Adding full bibliography for 1557253--1557257.cif.
;
_cod_database_code 1557255
_shelx_shelxl_version_number 2016/6
_shelx_space_group_comment
;
The symmetry employed for this shelxl refinement is uniquely defined
by the following loop, which should always be used as a source of
symmetry information in preference to the above space-group names.
They are only intended as comments.
;
_shelx_estimated_absorpt_t_max 0.720
_shelx_estimated_absorpt_t_min 0.514
_olex2_refinement_description
;
1. Twinned data refinement
 Scales: 0.964(10)
 0.036(10)
2. Fixed Uiso
 At 1.2 times of:
  All C(H) groups, All C(H,H) groups
3.a Ternary CH refined with riding coordinates:
 C25(H25), C19(H19), C7(H7), C1(H1), C13(H13), C31(H31), C37(H37), C43(H43),
 C49(H49)
3.b Secondary CH2 refined with riding coordinates:
 C2(H2A,H2B), C30(H30A,H30B), C44(H44A,H44B), C48(H48A,H48B), C36(H36A,H36B),
 C17(H17A,H17B), C3(H3A,H3B), C27(H27A,H27B), C26(H26A,H26B), C21(H21A,H21B),
 C32(H32A,H32B), C9(H9A,H9B), C8(H8A,H8B), C15(H15A,H15B), C14(H14A,H14B),
 C20(H20A,H20B), C28(H28A,H28B), C12(H12A,H12B), C29(H29A,H29B), C35(H35A,H35B),
  C46(H46A,H46B), C5(H5A,H5B), C22(H22A,H22B), C18(H18A,H18B), C10(H10A,H10B),
 C50(H50A,H50B), C4(H4A,H4B), C6(H6A,H6B), C16(H16A,H16B), C47(H47A,H47B),
 C0AA(H0AA,H0AB), C45(H45A,H45B), C23(H23A,H23B), C41(H41A,H41B), C42(H42A,
 H42B), C24(H24A,H24B), C11(H11A,H11B), C38(H38A,H38B), C52(H52A,H52B),
 C34(H34A,H34B), C39(H39A,H39B), C40(H40A,H40B), C51(H51A,H51B), C53(H53A,H53B),
  C33(H33A,H33B)
;
_olex2_exptl_crystal_mounting_method 'nylon lopp'
_olex2_submission_original_sample_id cjw63
_olex2_submission_special_instructions 'No special instructions were received'

loop_
_space_group_symop_operation_xyz
'x, y, z'
'-x, -y, z+1/2'
'x+1/2, -y, z'
'-x+1/2, y, z+1/2'

loop_
_atom_site_label
_atom_site_type_symbol
_atom_site_fract_x
_atom_site_fract_y
_atom_site_fract_z
_atom_site_U_iso_or_equiv
_atom_site_adp_type
_atom_site_occupancy
_atom_site_site_symmetry_order
_atom_site_calc_flag
_atom_site_refinement_flags_posn
Ce1 Ce 0.62687(2) 0.41710(2) 0.48030(2) 0.01604(6) Uani 1 1 d .
Br1 Br 0.68450(2) 0.38994(6) 0.34928(4) 0.03279(15) Uani 1 1 d .
Br3 Br 0.56701(2) 0.41275(6) 0.60918(3) 0.03422(16) Uani 1 1 d .
Br2 Br 0.62781(2) 0.67512(4) 0.47919(7) 0.04015(15) Uani 1 1 d .
P1 P 0.73484(5) 0.45693(14) 0.59868(9) 0.0209(3) Uani 1 1 d .
P2 P 0.61275(5) 0.08038(12) 0.48517(11) 0.0247(3) Uani 1 1 d .
P3 P 0.52145(5) 0.46565(14) 0.35892(9) 0.0229(3) Uani 1 1 d .
O1 O 0.69267(14) 0.4223(4) 0.5542(2) 0.0230(9) Uani 1 1 d .
O2 O 0.62291(14) 0.2104(3) 0.4856(3) 0.0280(8) Uani 1 1 d .
O3 O 0.56149(14) 0.4199(4) 0.4050(2) 0.0253(9) Uani 1 1 d .
C2 C 0.7617(2) 0.6107(5) 0.4887(4) 0.0279(14) Uani 1 1 d .
H2A H 0.788885 0.562190 0.475852 0.033 Uiso 1 1 calc R
H2B H 0.734658 0.580142 0.461505 0.033 Uiso 1 1 calc R
C25 C 0.5514(2) 0.0567(5) 0.4651(4) 0.0298(15) Uani 1 1 d .
H25 H 0.545121 0.100863 0.418747 0.036 Uiso 1 1 calc R
C19 C 0.6467(2) 0.0113(5) 0.4122(4) 0.0262(14) Uani 1 1 d .
H19 H 0.645401 -0.075489 0.418649 0.031 Uiso 1 1 calc R
C30 C 0.5377(2) -0.0703(6) 0.4490(4) 0.0321(15) Uani 1 1 d .
H30A H 0.542068 -0.118413 0.493677 0.039 Uiso 1 1 calc R
H30B H 0.557814 -0.102327 0.409834 0.039 Uiso 1 1 calc R
C7 C 0.7830(2) 0.3555(5) 0.5790(3) 0.0264(13) Uani 1 1 d .
H7 H 0.804684 0.398810 0.546018 0.032 Uiso 1 1 calc R
C44 C 0.4878(2) 0.5999(5) 0.4725(4) 0.0357(16) Uani 1 1 d .
H44A H 0.513694 0.570716 0.502965 0.043 Uiso 1 1 calc R
H44B H 0.498760 0.669582 0.445339 0.043 Uiso 1 1 calc R
C48 C 0.4543(2) 0.3980(6) 0.4600(4) 0.0347(16) Uani 1 1 d .
H48A H 0.442101 0.340011 0.424632 0.042 Uiso 1 1 calc R
H48B H 0.479817 0.360573 0.487680 0.042 Uiso 1 1 calc R
C1 C 0.7526(2) 0.6026(5) 0.5718(3) 0.0255(13) Uani 1 1 d .
H1 H 0.725660 0.655047 0.582027 0.031 Uiso 1 1 calc R
C13 C 0.7206(2) 0.4543(5) 0.6958(3) 0.0238(13) Uani 1 1 d .
H13 H 0.749944 0.460222 0.724592 0.029 Uiso 1 1 calc R
C36 C 0.6706(2) -0.0466(6) 0.5862(4) 0.0362(16) Uani 1 1 d .
H36A H 0.675084 -0.107555 0.548244 0.043 Uiso 1 1 calc R
H36B H 0.695783 0.011614 0.580928 0.043 Uiso 1 1 calc R
C31 C 0.6237(2) 0.0137(6) 0.5746(4) 0.0298(15) Uani 1 1 d .
H31 H 0.599510 -0.047950 0.581476 0.036 Uiso 1 1 calc R
C17 C 0.6850(3) 0.3333(7) 0.7981(4) 0.0407(19) Uani 1 1 d .
H17A H 0.668657 0.259266 0.809050 0.049 Uiso 1 1 calc R
H17B H 0.713862 0.335127 0.827342 0.049 Uiso 1 1 calc R
C3 C 0.7707(2) 0.7382(5) 0.4662(4) 0.0345(16) Uani 1 1 d .
H3A H 0.777904 0.741426 0.413080 0.041 Uiso 1 1 calc R
H3B H 0.742390 0.785029 0.474774 0.041 Uiso 1 1 calc R
C27 C 0.4684(2) 0.1009(6) 0.4994(4) 0.0396(18) Uani 1 1 d .
H27A H 0.448297 0.131314 0.539063 0.047 Uiso 1 1 calc R
H27B H 0.463394 0.149875 0.455268 0.047 Uiso 1 1 calc R
C26 C 0.5191(2) 0.1100(6) 0.5232(4) 0.0334(15) Uani 1 1 d .
H26A H 0.523320 0.068566 0.570471 0.040 Uiso 1 1 calc R
H26B H 0.527187 0.193256 0.530812 0.040 Uiso 1 1 calc R
C21 C 0.6559(3) -0.0111(7) 0.2747(4) 0.0399(17) Uani 1 1 d .
H21A H 0.654477 -0.097476 0.278150 0.048 Uiso 1 1 calc R
H21B H 0.642983 0.012204 0.226547 0.048 Uiso 1 1 calc R
C32 C 0.6156(3) 0.1053(6) 0.6351(4) 0.0354(16) Uani 1 1 d .
H32A H 0.639040 0.167964 0.630602 0.043 Uiso 1 1 calc R
H32B H 0.584715 0.141213 0.628247 0.043 Uiso 1 1 calc R
C9 C 0.8494(2) 0.2315(6) 0.6268(4) 0.0347(16) Uani 1 1 d .
H9A H 0.873147 0.270987 0.596596 0.042 Uiso 1 1 calc R
H9B H 0.864446 0.203883 0.672451 0.042 Uiso 1 1 calc R
C8 C 0.8114(2) 0.3204(6) 0.6469(4) 0.0297(15) Uani 1 1 d .
H8A H 0.790564 0.285787 0.684160 0.036 Uiso 1 1 calc R
H8B H 0.825771 0.391010 0.668465 0.036 Uiso 1 1 calc R
C15 C 0.6767(3) 0.5520(7) 0.7993(4) 0.0439(19) Uani 1 1 d .
H15A H 0.705151 0.562500 0.828895 0.053 Uiso 1 1 calc R
H15B H 0.655203 0.616306 0.811762 0.053 Uiso 1 1 calc R
C14 C 0.6892(2) 0.5594(6) 0.7165(4) 0.0331(15) Uani 1 1 d .
H14A H 0.660667 0.557688 0.686566 0.040 Uiso 1 1 calc R
H14B H 0.705622 0.633649 0.706356 0.040 Uiso 1 1 calc R
C20 C 0.6267(2) 0.0429(6) 0.3364(4) 0.0330(15) Uani 1 1 d .
H20A H 0.594528 0.013750 0.332818 0.040 Uiso 1 1 calc R
H20B H 0.626055 0.128958 0.330703 0.040 Uiso 1 1 calc R
C28 C 0.4547(2) -0.0246(5) 0.4822(5) 0.0419(15) Uani 1 1 d .
H28A H 0.456334 -0.072297 0.527542 0.050 Uiso 1 1 calc R
H28B H 0.422490 -0.026710 0.463946 0.050 Uiso 1 1 calc R
C12 C 0.7659(3) 0.2511(6) 0.5351(4) 0.0419(19) Uani 1 1 d .
H12A H 0.751499 0.278871 0.488963 0.050 Uiso 1 1 calc R
H12B H 0.741917 0.209199 0.563734 0.050 Uiso 1 1 calc R
C29 C 0.4870(2) -0.0756(6) 0.4245(4) 0.0379(16) Uani 1 1 d .
H29A H 0.483291 -0.031624 0.378082 0.045 Uiso 1 1 calc R
H29B H 0.478299 -0.158021 0.415095 0.045 Uiso 1 1 calc R
C35 C 0.6730(3) -0.1022(6) 0.6625(4) 0.0399(17) Uani 1 1 d .
H35A H 0.703995 -0.137203 0.669699 0.048 Uiso 1 1 calc R
H35B H 0.649864 -0.165836 0.665688 0.048 Uiso 1 1 calc R
C37 C 0.5393(2) 0.5980(6) 0.3124(4) 0.0327(15) Uani 1 1 d .
H37 H 0.550743 0.649329 0.352950 0.039 Uiso 1 1 calc R
C43 C 0.4735(2) 0.5046(6) 0.4174(4) 0.0286(14) Uani 1 1 d .
H43 H 0.448152 0.536573 0.385850 0.034 Uiso 1 1 calc R
C46 C 0.4309(3) 0.5279(7) 0.5651(4) 0.051(2) Uani 1 1 d .
H46A H 0.456106 0.498884 0.597110 0.061 Uiso 1 1 calc R
H46B H 0.404565 0.550548 0.596717 0.061 Uiso 1 1 calc R
C5 C 0.8036(3) 0.7792(6) 0.5915(4) 0.0425(18) Uani 1 1 d .
H5A H 0.777521 0.829618 0.606838 0.051 Uiso 1 1 calc R
H5B H 0.831780 0.807310 0.616851 0.051 Uiso 1 1 calc R
C22 C 0.7061(3) 0.0284(7) 0.2797(4) 0.0422(18) Uani 1 1 d .
H22A H 0.724397 -0.010203 0.240629 0.051 Uiso 1 1 calc R
H22B H 0.707875 0.113993 0.271882 0.051 Uiso 1 1 calc R
C18 C 0.6967(2) 0.3391(6) 0.7157(4) 0.0327(15) Uani 1 1 d .
H18A H 0.717248 0.272945 0.702726 0.039 Uiso 1 1 calc R
H18B H 0.667926 0.331279 0.686658 0.039 Uiso 1 1 calc R
C10 C 0.8308(2) 0.1272(6) 0.5851(4) 0.0412(18) Uani 1 1 d .
H10A H 0.809670 0.081957 0.617052 0.049 Uiso 1 1 calc R
H10B H 0.856715 0.075508 0.570658 0.049 Uiso 1 1 calc R
C50 C 0.4596(2) 0.3723(7) 0.2550(4) 0.0419(18) Uani 1 1 d .
H50A H 0.465876 0.439366 0.222108 0.050 Uiso 1 1 calc R
H50B H 0.434346 0.395507 0.288758 0.050 Uiso 1 1 calc R
C4 C 0.8104(2) 0.7906(6) 0.5092(4) 0.0396(17) Uani 1 1 d .
H4A H 0.813410 0.874333 0.496386 0.048 Uiso 1 1 calc R
H4B H 0.839442 0.750835 0.495043 0.048 Uiso 1 1 calc R
C6 C 0.7938(2) 0.6534(5) 0.6152(4) 0.0311(14) Uani 1 1 d .
H6A H 0.786769 0.651631 0.668352 0.037 Uiso 1 1 calc R
H6B H 0.821581 0.604747 0.606525 0.037 Uiso 1 1 calc R
C16 C 0.6546(3) 0.4364(8) 0.8190(4) 0.050(2) Uani 1 1 d .
H16A H 0.624527 0.429614 0.793379 0.060 Uiso 1 1 calc R
H16B H 0.648581 0.434351 0.872510 0.060 Uiso 1 1 calc R
C47 C 0.4161(2) 0.4326(8) 0.5132(4) 0.051(2) Uani 1 1 d .
H47A H 0.388910 0.459463 0.484924 0.062 Uiso 1 1 calc R
H47B H 0.406757 0.363029 0.541964 0.062 Uiso 1 1 calc R
C0AA C 0.4477(3) 0.6343(7) 0.5219(4) 0.049(2) Uani 1 1 d .
H0AA H 0.422096 0.665741 0.491802 0.058 Uiso 1 1 calc R
H0AB H 0.457800 0.696161 0.556417 0.058 Uiso 1 1 calc R
C45 C 0.5377(3) 0.2776(9) 0.2644(6) 0.071(3) Uani 1 1 d .
H45A H 0.559389 0.249901 0.302728 0.085 Uiso 1 1 calc R
H45B H 0.555433 0.328789 0.230683 0.085 Uiso 1 1 calc R
C23 C 0.7263(2) -0.0019(7) 0.3541(4) 0.0403(17) Uani 1 1 d .
H23A H 0.758309 0.028253 0.357296 0.048 Uiso 1 1 calc R
H23B H 0.727413 -0.087989 0.359739 0.048 Uiso 1 1 calc R
C41 C 0.5191(3) 0.7840(7) 0.2441(5) 0.050(2) Uani 1 1 d .
H41A H 0.494342 0.820918 0.214521 0.060 Uiso 1 1 calc R
H41B H 0.526822 0.838058 0.284710 0.060 Uiso 1 1 calc R
C42 C 0.5005(2) 0.6698(6) 0.2768(4) 0.0359(16) Uani 1 1 d .
H42A H 0.485688 0.622971 0.237545 0.043 Uiso 1 1 calc R
H42B H 0.476644 0.688034 0.314112 0.043 Uiso 1 1 calc R
C24 C 0.6973(2) 0.0506(6) 0.4160(4) 0.0321(15) Uani 1 1 d .
H24A H 0.698741 0.136956 0.412940 0.039 Uiso 1 1 calc R
H24B H 0.710616 0.026801 0.463815 0.039 Uiso 1 1 calc R
C11 C 0.8050(3) 0.1673(7) 0.5170(4) 0.0446(19) Uani 1 1 d .
H11A H 0.792299 0.098179 0.491299 0.053 Uiso 1 1 calc R
H11B H 0.827013 0.206453 0.483327 0.053 Uiso 1 1 calc R
C38 C 0.5804(3) 0.5823(9) 0.2641(6) 0.074(3) Uani 1 1 d .
H38A H 0.572404 0.528418 0.223554 0.089 Uiso 1 1 calc R
H38B H 0.605681 0.545976 0.292899 0.089 Uiso 1 1 calc R
C52 C 0.4778(3) 0.1955(10) 0.1782(6) 0.073(3) Uani 1 1 d .
H52A H 0.487015 0.228897 0.130270 0.088 Uiso 1 1 calc R
H52B H 0.463060 0.118938 0.168221 0.088 Uiso 1 1 calc R
C34 C 0.6638(3) -0.0130(8) 0.7235(4) 0.047(2) Uani 1 1 d .
H34A H 0.662972 -0.053839 0.771405 0.057 Uiso 1 1 calc R
H34B H 0.689497 0.044251 0.724893 0.057 Uiso 1 1 calc R
C39 C 0.5973(3) 0.6961(8) 0.2323(6) 0.066(3) Uani 1 1 d .
H39A H 0.611936 0.742394 0.272001 0.079 Uiso 1 1 calc R
H39B H 0.621426 0.679020 0.195268 0.079 Uiso 1 1 calc R
C49 C 0.5022(3) 0.3471(7) 0.2993(5) 0.051(2) Uani 1 1 d .
H49 H 0.489813 0.290284 0.336154 0.061 Uiso 1 1 calc R
C40 C 0.5605(4) 0.7687(9) 0.1972(5) 0.067(3) Uani 1 1 d .
H40A H 0.573403 0.846680 0.185408 0.081 Uiso 1 1 calc R
H40B H 0.551099 0.731428 0.150468 0.081 Uiso 1 1 calc R
C51 C 0.4435(4) 0.2705(10) 0.2095(8) 0.100(5) Uani 1 1 d .
H51A H 0.422987 0.221920 0.240443 0.120 Uiso 1 1 calc R
H51B H 0.424451 0.301774 0.168792 0.120 Uiso 1 1 calc R
C53 C 0.5209(3) 0.1733(7) 0.2217(4) 0.0454(19) Uani 1 1 d .
H53A H 0.545704 0.148066 0.187635 0.054 Uiso 1 1 calc R
H53B H 0.515110 0.108273 0.256324 0.054 Uiso 1 1 calc R
C33 C 0.6184(3) 0.0516(7) 0.7118(4) 0.0465(19) Uani 1 1 d .
H33A H 0.615417 0.114206 0.749053 0.056 Uiso 1 1 calc R
H33B H 0.592346 -0.003550 0.718658 0.056 Uiso 1 1 calc R

loop_
_atom_site_aniso_label
_atom_site_aniso_U_11
_atom_site_aniso_U_22
_atom_site_aniso_U_33
_atom_site_aniso_U_23
_atom_site_aniso_U_13
_atom_site_aniso_U_12
Ce1 0.01583(12) 0.01837(13) 0.01391(12) -0.0003(2) -0.00068(12) 0.00156(12)
Br1 0.0318(3) 0.0438(4) 0.0228(3) 0.0001(3) 0.0101(3) 0.0031(3)
Br3 0.0357(4) 0.0444(4) 0.0225(3) 0.0034(3) 0.0117(3) 0.0089(3)
Br2 0.0373(3) 0.0191(3) 0.0641(4) 0.0010(5) -0.0091(4) 0.0017(3)
P1 0.0215(7) 0.0228(8) 0.0185(8) -0.0014(7) -0.0050(6) 0.0027(6)
P2 0.0271(7) 0.0198(6) 0.0272(8) 0.0005(8) 0.0030(9) 0.0011(5)
P3 0.0206(7) 0.0240(8) 0.0243(8) -0.0016(7) -0.0072(7) -0.0002(6)
O1 0.023(2) 0.031(2) 0.015(2) -0.0008(17) -0.0088(16) -0.0003(18)
O2 0.0248(19) 0.0295(19) 0.030(2) 0.005(3) 0.002(2) -0.0014(16)
O3 0.021(2) 0.030(2) 0.025(2) -0.0027(19) -0.0044(17) 0.0021(19)
C2 0.025(3) 0.028(3) 0.030(4) 0.002(3) -0.005(3) 0.002(2)
C25 0.031(3) 0.024(3) 0.034(4) 0.002(3) 0.002(3) -0.001(2)
C19 0.031(4) 0.018(3) 0.029(4) -0.001(3) 0.004(3) 0.004(3)
C30 0.032(3) 0.025(4) 0.039(4) 0.001(3) -0.002(3) 0.003(3)
C7 0.031(3) 0.025(3) 0.024(3) 0.001(2) -0.002(3) 0.006(3)
C44 0.048(4) 0.023(3) 0.037(4) 0.003(3) 0.014(4) 0.003(3)
C48 0.037(4) 0.028(4) 0.039(4) 0.007(3) -0.006(3) -0.008(3)
C1 0.025(3) 0.028(3) 0.023(3) -0.003(2) -0.004(2) 0.005(3)
C13 0.023(3) 0.035(3) 0.013(3) -0.005(2) -0.005(2) 0.000(3)
C36 0.032(4) 0.033(4) 0.044(4) 0.005(3) 0.000(3) 0.002(3)
C31 0.033(4) 0.027(4) 0.029(4) 0.003(3) 0.000(3) 0.001(3)
C17 0.035(4) 0.054(5) 0.033(4) 0.003(3) 0.004(3) -0.005(4)
C3 0.039(4) 0.026(3) 0.039(4) 0.006(3) 0.001(3) 0.007(3)
C27 0.027(3) 0.038(4) 0.053(5) -0.006(3) 0.008(3) 0.000(3)
C26 0.027(3) 0.031(4) 0.042(4) -0.004(3) 0.003(3) 0.001(3)
C21 0.048(4) 0.042(4) 0.030(4) -0.003(3) 0.008(3) 0.003(3)
C32 0.043(4) 0.034(4) 0.029(4) 0.001(3) -0.002(3) 0.001(3)
C9 0.022(3) 0.034(4) 0.048(4) 0.007(3) -0.001(3) 0.007(3)
C8 0.026(3) 0.029(4) 0.034(4) 0.002(3) -0.006(3) 0.005(3)
C15 0.042(4) 0.059(5) 0.030(4) -0.016(3) 0.004(3) 0.003(4)
C14 0.037(4) 0.036(4) 0.027(3) -0.008(3) -0.002(3) 0.007(3)
C20 0.039(4) 0.029(4) 0.030(4) 0.002(3) 0.002(3) 0.005(3)
C28 0.036(3) 0.035(4) 0.056(4) 0.001(5) -0.001(4) -0.006(3)
C12 0.052(5) 0.038(4) 0.036(4) -0.015(3) -0.011(3) 0.017(3)
C29 0.036(4) 0.025(4) 0.052(4) 0.001(3) 0.000(3) -0.004(3)
C35 0.039(4) 0.035(4) 0.046(4) 0.008(3) -0.005(3) 0.003(3)
C37 0.029(3) 0.034(4) 0.035(4) 0.009(3) -0.002(3) 0.004(3)
C43 0.024(3) 0.030(4) 0.032(4) 0.005(3) -0.006(3) 0.005(3)
C46 0.048(5) 0.058(5) 0.046(5) 0.021(4) 0.018(4) 0.025(4)
C5 0.041(4) 0.030(4) 0.057(5) -0.005(3) -0.008(4) -0.004(3)
C22 0.044(4) 0.043(4) 0.040(4) 0.004(3) 0.013(3) 0.009(3)
C18 0.024(3) 0.041(4) 0.033(4) 0.002(3) 0.002(3) -0.002(3)
C10 0.034(4) 0.032(4) 0.057(5) -0.002(3) 0.000(3) 0.009(3)
C50 0.037(4) 0.045(4) 0.044(4) -0.011(3) -0.022(3) 0.000(3)
C4 0.040(4) 0.024(4) 0.055(5) 0.008(3) 0.001(3) -0.002(3)
C6 0.029(3) 0.029(3) 0.035(4) -0.002(3) -0.009(3) -0.002(3)
C16 0.040(4) 0.083(7) 0.028(4) -0.010(4) 0.007(3) -0.003(4)
C47 0.027(4) 0.073(6) 0.055(5) 0.037(4) 0.002(3) -0.002(4)
C0AA 0.061(5) 0.041(4) 0.044(5) 0.009(4) 0.018(4) 0.023(4)
C45 0.050(5) 0.061(6) 0.101(8) -0.043(6) -0.030(5) 0.013(4)
C23 0.039(4) 0.048(4) 0.034(4) 0.003(4) 0.008(3) 0.014(3)
C41 0.058(5) 0.033(4) 0.058(5) 0.011(4) 0.000(4) 0.003(4)
C42 0.040(4) 0.029(4) 0.039(4) 0.006(3) -0.013(3) 0.001(3)
C24 0.031(4) 0.034(4) 0.031(4) -0.003(3) 0.006(3) 0.004(3)
C11 0.054(5) 0.037(4) 0.042(4) -0.014(3) -0.008(4) 0.018(4)
C38 0.066(6) 0.079(7) 0.077(7) 0.048(6) 0.039(5) 0.034(5)
C52 0.062(6) 0.081(7) 0.077(7) -0.035(6) -0.017(5) -0.014(5)
C34 0.050(5) 0.059(5) 0.034(4) 0.008(4) -0.012(4) -0.001(4)
C39 0.057(6) 0.067(6) 0.074(6) 0.034(5) 0.036(5) 0.011(5)
C49 0.040(4) 0.042(5) 0.070(6) -0.027(4) -0.028(4) 0.013(4)
C40 0.094(8) 0.060(6) 0.048(5) 0.028(4) 0.021(5) 0.010(5)
C51 0.074(7) 0.083(8) 0.144(11) -0.070(8) -0.068(7) 0.015(6)
C53 0.050(5) 0.036(4) 0.050(5) -0.017(4) 0.001(4) -0.002(4)
C33 0.056(5) 0.049(5) 0.035(4) 0.004(3) -0.004(4) 0.002(4)

loop_
_atom_type_symbol
_atom_type_description
_atom_type_scat_dispersion_real
_atom_type_scat_dispersion_imag
_atom_type_scat_source
C C 0.0033 0.0016 'International Tables Vol C Tables 4.2.6.8 and 6.1.1.4'
H H 0.0000 0.0000 'International Tables Vol C Tables 4.2.6.8 and 6.1.1.4'
Br Br -0.2901 2.4595 'International Tables Vol C Tables 4.2.6.8 and 6.1.1.4'
Ce Ce -0.2486 2.6331 'International Tables Vol C Tables 4.2.6.8 and 6.1.1.4'
O O 0.0106 0.0060 'International Tables Vol C Tables 4.2.6.8 and 6.1.1.4'
P P 0.1023 0.0942 'International Tables Vol C Tables 4.2.6.8 and 6.1.1.4'

loop_
_geom_angle_atom_site_label_1
_geom_angle_atom_site_label_2
_geom_angle_atom_site_label_3
_geom_angle
Br1 Ce1 Br2 95.47(3)
Br3 Ce1 Br1 172.78(2)
Br3 Ce1 Br2 91.61(3)
O1 Ce1 Br1 90.50(10)
O1 Ce1 Br3 91.16(10)
O1 Ce1 Br2 88.33(11)
O1 Ce1 O2 92.37(16)
O1 Ce1 O3 177.66(14)
O2 Ce1 Br1 87.42(13)
O2 Ce1 Br3 85.48(13)
O2 Ce1 Br2 177.02(12)
O3 Ce1 Br1 89.08(11)
O3 Ce1 Br3 89.55(11)
O3 Ce1 Br2 89.42(11)
O3 Ce1 O2 89.91(16)
O1 P1 C7 109.8(3)
O1 P1 C1 108.9(3)
O1 P1 C13 109.4(3)
C1 P1 C7 108.2(3)
C1 P1 C13 110.0(3)
C13 P1 C7 110.5(3)
O2 P2 C25 109.5(3)
O2 P2 C19 108.8(3)
O2 P2 C31 111.8(3)
C25 P2 C19 108.1(3)
C31 P2 C25 106.5(3)
C31 P2 C19 112.0(3)
O3 P3 C37 109.2(3)
O3 P3 C43 110.1(3)
O3 P3 C49 107.8(3)
C37 P3 C49 115.5(4)
C43 P3 C37 106.8(3)
C43 P3 C49 107.4(3)
P1 O1 Ce1 166.2(3)
P2 O2 Ce1 171.2(3)
P3 O3 Ce1 160.7(3)
H2A C2 H2B 108.1
C1 C2 H2A 109.6
C1 C2 H2B 109.6
C3 C2 H2A 109.6
C3 C2 H2B 109.6
C3 C2 C1 110.4(5)
P2 C25 H25 105.7
C30 C25 P2 115.3(4)
C30 C25 H25 105.7
C30 C25 C26 110.5(5)
C26 C25 P2 113.1(4)
C26 C25 H25 105.7
P2 C19 H19 108.8
C20 C19 P2 110.3(4)
C20 C19 H19 108.8
C24 C19 P2 110.7(4)
C24 C19 H19 108.8
C24 C19 C20 109.3(5)
C25 C30 H30A 109.7
C25 C30 H30B 109.7
C25 C30 C29 109.8(5)
H30A C30 H30B 108.2
C29 C30 H30A 109.7
C29 C30 H30B 109.7
P1 C7 H7 106.1
C8 C7 P1 114.2(4)
C8 C7 H7 106.1
C12 C7 P1 110.4(5)
C12 C7 H7 106.1
C12 C7 C8 113.1(5)
H44A C44 H44B 108.0
C43 C44 H44A 109.4
C43 C44 H44B 109.4
C0AA C44 H44A 109.4
C0AA C44 H44B 109.4
C0AA C44 C43 111.4(6)
H48A C48 H48B 107.9
C43 C48 H48A 109.2
C43 C48 H48B 109.2
C47 C48 H48A 109.2
C47 C48 H48B 109.2
C47 C48 C43 112.0(6)
P1 C1 H1 106.3
C2 C1 P1 111.7(4)
C2 C1 H1 106.3
C2 C1 C6 110.3(5)
C6 C1 P1 115.3(4)
C6 C1 H1 106.3
P1 C13 H13 108.5
C14 C13 P1 110.9(4)
C14 C13 H13 108.5
C18 C13 P1 110.3(4)
C18 C13 H13 108.5
C18 C13 C14 110.2(5)
H36A C36 H36B 108.1
C31 C36 H36A 109.6
C31 C36 H36B 109.6
C35 C36 H36A 109.6
C35 C36 H36B 109.6
C35 C36 C31 110.5(6)
P2 C31 H31 106.5
C36 C31 P2 117.5(5)
C36 C31 H31 106.5
C36 C31 C32 110.0(6)
C32 C31 P2 109.1(4)
C32 C31 H31 106.5
H17A C17 H17B 108.2
C18 C17 H17A 109.7
C18 C17 H17B 109.7
C16 C17 H17A 109.7
C16 C17 H17B 109.7
C16 C17 C18 109.8(6)
C2 C3 H3A 109.3
C2 C3 H3B 109.3
H3A C3 H3B 108.0
C4 C3 C2 111.4(5)
C4 C3 H3A 109.3
C4 C3 H3B 109.3
H27A C27 H27B 107.9
C26 C27 H27A 109.3
C26 C27 H27B 109.3
C28 C27 H27A 109.3
C28 C27 H27B 109.3
C28 C27 C26 111.8(6)
C25 C26 H26A 109.4
C25 C26 H26B 109.4
C27 C26 C25 111.1(6)
C27 C26 H26A 109.4
C27 C26 H26B 109.4
H26A C26 H26B 108.0
H21A C21 H21B 108.0
C20 C21 H21A 109.4
C20 C21 H21B 109.4
C22 C21 H21A 109.4
C22 C21 H21B 109.4
C22 C21 C20 111.2(6)
C31 C32 H32A 109.2
C31 C32 H32B 109.2
H32A C32 H32B 107.9
C33 C32 C31 111.8(6)
C33 C32 H32A 109.2
C33 C32 H32B 109.2
H9A C9 H9B 107.8
C8 C9 H9A 109.1
C8 C9 H9B 109.1
C10 C9 H9A 109.1
C10 C9 H9B 109.1
C10 C9 C8 112.7(5)
C7 C8 C9 111.3(6)
C7 C8 H8A 109.4
C7 C8 H8B 109.4
C9 C8 H8A 109.4
C9 C8 H8B 109.4
H8A C8 H8B 108.0
H15A C15 H15B 107.9
C14 C15 H15A 109.2
C14 C15 H15B 109.2
C16 C15 H15A 109.2
C16 C15 H15B 109.2
C16 C15 C14 112.1(6)
C13 C14 C15 109.3(6)
C13 C14 H14A 109.8
C13 C14 H14B 109.8
C15 C14 H14A 109.8
C15 C14 H14B 109.8
H14A C14 H14B 108.3
C19 C20 H20A 109.5
C19 C20 H20B 109.5
C21 C20 C19 110.8(6)
C21 C20 H20A 109.5
C21 C20 H20B 109.5
H20A C20 H20B 108.1
C27 C28 H28A 109.6
C27 C28 H28B 109.6
H28A C28 H28B 108.1
C29 C28 C27 110.2(6)
C29 C28 H28A 109.6
C29 C28 H28B 109.6
C7 C12 H12A 109.3
C7 C12 H12B 109.3
C7 C12 C11 111.5(6)
H12A C12 H12B 108.0
C11 C12 H12A 109.3
C11 C12 H12B 109.3
C30 C29 H29A 109.3
C30 C29 H29B 109.3
C28 C29 C30 111.8(6)
C28 C29 H29A 109.3
C28 C29 H29B 109.3
H29A C29 H29B 107.9
C36 C35 H35A 109.2
C36 C35 H35B 109.2
C36 C35 C34 111.9(6)
H35A C35 H35B 107.9
C34 C35 H35A 109.2
C34 C35 H35B 109.2
P3 C37 H37 103.9
C42 C37 P3 115.9(5)
C42 C37 H37 103.9
C38 C37 P3 113.8(5)
C38 C37 H37 103.9
C38 C37 C42 113.5(6)
P3 C43 H43 108.3
C44 C43 P3 110.6(4)
C44 C43 C48 109.1(5)
C44 C43 H43 108.3
C48 C43 P3 112.1(5)
C48 C43 H43 108.3
H46A C46 H46B 108.1
C47 C46 H46A 109.6
C47 C46 H46B 109.6
C47 C46 C0AA 110.1(7)
C0AA C46 H46A 109.6
C0AA C46 H46B 109.6
H5A C5 H5B 107.8
C4 C5 H5A 109.1
C4 C5 H5B 109.1
C4 C5 C6 112.5(6)
C6 C5 H5A 109.1
C6 C5 H5B 109.1
C21 C22 H22A 109.5
C21 C22 H22B 109.5
H22A C22 H22B 108.1
C23 C22 C21 110.6(6)
C23 C22 H22A 109.5
C23 C22 H22B 109.5
C13 C18 C17 111.5(6)
C13 C18 H18A 109.3
C13 C18 H18B 109.3
C17 C18 H18A 109.3
C17 C18 H18B 109.3
H18A C18 H18B 108.0
C9 C10 H10A 109.6
C9 C10 H10B 109.6
C9 C10 C11 110.3(6)
H10A C10 H10B 108.1
C11 C10 H10A 109.6
C11 C10 H10B 109.6
H50A C50 H50B 107.7
C49 C50 H50A 108.8
C49 C50 H50B 108.8
C49 C50 C51 113.7(7)
C51 C50 H50A 108.8
C51 C50 H50B 108.8
C3 C4 C5 112.3(6)
C3 C4 H4A 109.1
C3 C4 H4B 109.1
C5 C4 H4A 109.1
C5 C4 H4B 109.1
H4A C4 H4B 107.9
C1 C6 H6A 109.5
C1 C6 H6B 109.5
C5 C6 C1 110.7(5)
C5 C6 H6A 109.5
C5 C6 H6B 109.5
H6A C6 H6B 108.1
C17 C16 H16A 109.2
C17 C16 H16B 109.2
C15 C16 C17 112.0(6)
C15 C16 H16A 109.2
C15 C16 H16B 109.2
H16A C16 H16B 107.9
C48 C47 H47A 109.1
C48 C47 H47B 109.1
C46 C47 C48 112.4(6)
C46 C47 H47A 109.1
C46 C47 H47B 109.1
H47A C47 H47B 107.8
C44 C0AA C46 110.0(6)
C44 C0AA H0AA 109.7
C44 C0AA H0AB 109.7
C46 C0AA H0AA 109.7
C46 C0AA H0AB 109.7
H0AA C0AA H0AB 108.2
H45A C45 H45B 107.4
C49 C45 H45A 108.4
C49 C45 H45B 108.4
C49 C45 C53 115.6(7)
C53 C45 H45A 108.4
C53 C45 H45B 108.4
C22 C23 H23A 109.4
C22 C23 H23B 109.4
C22 C23 C24 111.0(6)
H23A C23 H23B 108.0
C24 C23 H23A 109.4
C24 C23 H23B 109.4
H41A C41 H41B 107.6
C42 C41 H41A 108.7
C42 C41 H41B 108.7
C40 C41 H41A 108.7
C40 C41 H41B 108.7
C40 C41 C42 114.1(7)
C37 C42 H42A 109.4
C37 C42 H42B 109.4
C41 C42 C37 111.3(6)
C41 C42 H42A 109.4
C41 C42 H42B 109.4
H42A C42 H42B 108.0
C19 C24 H24A 109.2
C19 C24 H24B 109.2
C23 C24 C19 112.1(6)
C23 C24 H24A 109.2
C23 C24 H24B 109.2
H24A C24 H24B 107.9
C12 C11 H11A 109.1
C12 C11 H11B 109.1
C10 C11 C12 112.3(6)
C10 C11 H11A 109.1
C10 C11 H11B 109.1
H11A C11 H11B 107.9
C37 C38 H38A 109.1
C37 C38 H38B 109.1
C37 C38 C39 112.5(7)
H38A C38 H38B 107.8
C39 C38 H38A 109.1
C39 C38 H38B 109.1
H52A C52 H52B 107.2
C51 C52 H52A 107.8
C51 C52 H52B 107.8
C51 C52 C53 118.0(8)
C53 C52 H52A 107.8
C53 C52 H52B 107.8
C35 C34 H34A 109.3
C35 C34 H34B 109.3
H34A C34 H34B 107.9
C33 C34 C35 111.8(6)
C33 C34 H34A 109.3
C33 C34 H34B 109.3
C38 C39 H39A 108.7
C38 C39 H39B 108.7
H39A C39 H39B 107.6
C40 C39 C38 114.4(8)
C40 C39 H39A 108.7
C40 C39 H39B 108.7
P3 C49 H49 101.1
C50 C49 P3 115.4(5)
C50 C49 H49 101.1
C45 C49 P3 116.9(6)
C45 C49 C50 116.9(7)
C45 C49 H49 101.1
C41 C40 C39 113.3(7)
C41 C40 H40A 108.9
C41 C40 H40B 108.9
C39 C40 H40A 108.9
C39 C40 H40B 108.9
H40A C40 H40B 107.7
C50 C51 H51A 107.8
C50 C51 H51B 107.8
C52 C51 C50 118.1(8)
C52 C51 H51A 107.8
C52 C51 H51B 107.8
H51A C51 H51B 107.1
C45 C53 H53A 108.7
C45 C53 H53B 108.7
C52 C53 C45 114.1(7)
C52 C53 H53A 108.7
C52 C53 H53B 108.7
H53A C53 H53B 107.6
C32 C33 H33A 109.3
C32 C33 H33B 109.3
C34 C33 C32 111.6(7)
C34 C33 H33A 109.3
C34 C33 H33B 109.3
H33A C33 H33B 108.0

loop_
_geom_bond_atom_site_label_1
_geom_bond_atom_site_label_2
_geom_bond_distance
Ce1 Br1 2.9268(8)
Ce1 Br3 2.9166(8)
Ce1 Br2 2.9504(8)
Ce1 O1 2.332(4)
Ce1 O2 2.368(4)
Ce1 O3 2.336(4)
P1 O1 1.516(4)
P1 C7 1.848(6)
P1 C1 1.811(7)
P1 C13 1.816(6)
P2 O2 1.515(4)
P2 C25 1.831(6)
P2 C19 1.831(6)
P2 C31 1.826(7)
P3 O3 1.523(4)
P3 C37 1.809(7)
P3 C43 1.805(7)
P3 C49 1.824(7)
C2 H2A 0.9900
C2 H2B 0.9900
C2 C1 1.539(9)
C2 C3 1.536(8)
C25 H25 1.0000
C25 C30 1.533(9)
C25 C26 1.539(9)
C19 H19 1.0000
C19 C20 1.541(9)
C19 C24 1.532(9)
C30 H30A 0.9900
C30 H30B 0.9900
C30 C29 1.536(9)
C7 H7 1.0000
C7 C8 1.536(8)
C7 C12 1.520(9)
C44 H44A 0.9900
C44 H44B 0.9900
C44 C43 1.537(10)
C44 C0AA 1.520(10)
C48 H48A 0.9900
C48 H48B 0.9900
C48 C43 1.548(9)
C48 C47 1.521(10)
C1 H1 1.0000
C1 C6 1.543(8)
C13 H13 1.0000
C13 C14 1.551(9)
C13 C18 1.531(9)
C36 H36A 0.9900
C36 H36B 0.9900
C36 C31 1.538(9)
C36 C35 1.530(10)
C31 H31 1.0000
C31 C32 1.538(10)
C17 H17A 0.9900
C17 H17B 0.9900
C17 C18 1.541(9)
C17 C16 1.519(11)
C3 H3A 0.9900
C3 H3B 0.9900
C3 C4 1.513(9)
C27 H27A 0.9900
C27 H27B 0.9900
C27 C26 1.533(9)
C27 C28 1.521(9)
C26 H26A 0.9900
C26 H26B 0.9900
C21 H21A 0.9900
C21 H21B 0.9900
C21 C20 1.535(9)
C21 C22 1.523(11)
C32 H32A 0.9900
C32 H32B 0.9900
C32 C33 1.529(10)
C9 H9A 0.9900
C9 H9B 0.9900
C9 C8 1.541(9)
C9 C10 1.513(10)
C8 H8A 0.9900
C8 H8B 0.9900
C15 H15A 0.9900
C15 H15B 0.9900
C15 C14 1.553(10)
C15 C16 1.511(11)
C14 H14A 0.9900
C14 H14B 0.9900
C20 H20A 0.9900
C20 H20B 0.9900
C28 H28A 0.9900
C28 H28B 0.9900
C28 C29 1.520(10)
C12 H12A 0.9900
C12 H12B 0.9900
C12 C11 1.520(9)
C29 H29A 0.9900
C29 H29B 0.9900
C35 H35A 0.9900
C35 H35B 0.9900
C35 C34 1.531(11)
C37 H37 1.0000
C37 C42 1.534(9)
C37 C38 1.491(10)
C43 H43 1.0000
C46 H46A 0.9900
C46 H46B 0.9900
C46 C47 1.505(12)
C46 C0AA 1.527(11)
C5 H5A 0.9900
C5 H5B 0.9900
C5 C4 1.516(11)
C5 C6 1.528(9)
C22 H22A 0.9900
C22 H22B 0.9900
C22 C23 1.516(10)
C18 H18A 0.9900
C18 H18B 0.9900
C10 H10A 0.9900
C10 H10B 0.9900
C10 C11 1.517(10)
C50 H50A 0.9900
C50 H50B 0.9900
C50 C49 1.500(9)
C50 C51 1.502(11)
C4 H4A 0.9900
C4 H4B 0.9900
C6 H6A 0.9900
C6 H6B 0.9900
C16 H16A 0.9900
C16 H16B 0.9900
C47 H47A 0.9900
C47 H47B 0.9900
C0AA H0AA 0.9900
C0AA H0AB 0.9900
C45 H45A 0.9900
C45 H45B 0.9900
C45 C49 1.447(11)
C45 C53 1.504(10)
C23 H23A 0.9900
C23 H23B 0.9900
C23 C24 1.526(9)
C41 H41A 0.9900
C41 H41B 0.9900
C41 C42 1.533(10)
C41 C40 1.481(12)
C42 H42A 0.9900
C42 H42B 0.9900
C24 H24A 0.9900
C24 H24B 0.9900
C11 H11A 0.9900
C11 H11B 0.9900
C38 H38A 0.9900
C38 H38B 0.9900
C38 C39 1.505(12)
C52 H52A 0.9900
C52 H52B 0.9900
C52 C51 1.429(14)
C52 C53 1.499(12)
C34 H34A 0.9900
C34 H34B 0.9900
C34 C33 1.522(11)
C39 H39A 0.9900
C39 H39B 0.9900
C39 C40 1.494(13)
C49 H49 1.0000
C40 H40A 0.9900
C40 H40B 0.9900
C51 H51A 0.9900
C51 H51B 0.9900
C53 H53A 0.9900
C53 H53B 0.9900
C33 H33A 0.9900
C33 H33B 0.9900

loop_
_twin_individual_id
_twin_individual_mass_fraction_refined
1 0.964(10)
2 0.036(10)
